data_7220005
loop_
_publ_author_name
'Zhong, Di-Chang'
'Guo, Hua-Bin'
'Deng, Ji-Hua'
'Chen, Qing'
'Luo, Xu-Zhong'

_publ_section_title
;
 Two coordination polymers of benzene-1,2,4,5-tetracarboxylic acid
 (H4BTC): in situ ligand syntheses, structures, and luminescent properties
;
_journal_issue 18
_journal_name_full CrystEngComm
_journal_page_first 3519
_journal_paper_doi 10.1039/C5CE00461F
_journal_volume 17
_journal_year 2015
_chemical_formula_sum 'C20 H4 K0 N0 O25 Zn4'
_chemical_formula_weight 905.71
_chemical_name_systematic
; 
 ? 
;
_space_group_IT_number 15
_symmetry_cell_setting monoclinic
_symmetry_space_group_name_Hall '-C 2yc'
_symmetry_space_group_name_H-M 'C 1 2/c 1'
_atom_sites_solution_hydrogens geom
_atom_sites_solution_primary direct
_atom_sites_solution_secondary difmap
_audit_creation_method SHELXL-97
_audit_update_record
;
2014-11-25 deposited with the CCDC.
2015-03-27 downloaded from the CCDC.
;
_cell_angle_alpha 90.00
_cell_angle_beta 94.15(3)
_cell_angle_gamma 90.00
_cell_formula_units_Z 4
_cell_length_a 19.576(6)
_cell_length_b 18.535(6)
_cell_length_c 7.8377(16)
_cell_measurement_reflns_used 852
_cell_measurement_temperature 293(2)
_cell_measurement_theta_max 27.05
_cell_measurement_theta_min 3.03
_cell_volume 2836.4(14)
_computing_cell_refinement 'Bruker XSCANS'
_computing_data_collection 'Bruker XSCANS'
_computing_data_reduction 'Bruker SHELXTL'
_computing_molecular_graphics 'Bruker SHELXTL'
_computing_publication_material 'Bruker SHELXTL'
_computing_structure_refinement 'SHELXL-97 (Sheldrick, 1997)'
_computing_structure_solution 'SHELXS-97 (Sheldrick, 1990)'
_diffrn_ambient_temperature 293(2)
_diffrn_measured_fraction_theta_full 0.998
_diffrn_measured_fraction_theta_max 0.998
_diffrn_measurement_device_type 'Bruker P4'
_diffrn_measurement_method '\w scans'
_diffrn_radiation_monochromator graphite
_diffrn_radiation_source 'fine-focus sealed tube'
_diffrn_radiation_type MoK\a
_diffrn_radiation_wavelength 0.71073
_diffrn_reflns_av_R_equivalents 0.0606
_diffrn_reflns_av_sigmaI/netI 0.1166
_diffrn_reflns_limit_h_max 23
_diffrn_reflns_limit_h_min -23
_diffrn_reflns_limit_k_max 22
_diffrn_reflns_limit_k_min -22
_diffrn_reflns_limit_l_max 8
_diffrn_reflns_limit_l_min -9
_diffrn_reflns_number 10804
_diffrn_reflns_theta_full 25.00
_diffrn_reflns_theta_max 25.00
_diffrn_reflns_theta_min 3.03
_diffrn_standards_decay_% 0
_diffrn_standards_interval_count 0
_diffrn_standards_interval_time 0
_diffrn_standards_number 0
_exptl_absorpt_coefficient_mu 3.453
_exptl_absorpt_correction_T_max 0.6080
_exptl_absorpt_correction_T_min 0.4790
_exptl_absorpt_correction_type multi-scan
_exptl_absorpt_process_details 'SADABS (SHELDRICK, 1996)'
_exptl_crystal_colour colorless
_exptl_crystal_density_diffrn 2.121
_exptl_crystal_density_method 'not measured'
_exptl_crystal_description block
_exptl_crystal_F_000 1776
_exptl_crystal_size_max 0.25
_exptl_crystal_size_mid 0.21
_exptl_crystal_size_min 0.16
_refine_diff_density_max 2.757
_refine_diff_density_min -1.326
_refine_diff_density_rms 0.542
_refine_ls_extinction_coef 0.41(7)
_refine_ls_extinction_expression Fc^*^=kFc[1+0.001xFc^2^\l^3^/sin(2\q)]^-1/4^
_refine_ls_extinction_method SHELXL
_refine_ls_goodness_of_fit_ref 1.219
_refine_ls_hydrogen_treatment constr
_refine_ls_matrix_type full
_refine_ls_number_parameters 223
_refine_ls_number_reflns 2493
_refine_ls_number_restraints 0
_refine_ls_restrained_S_all 1.219
_refine_ls_R_factor_all 0.0899
_refine_ls_R_factor_gt 0.0654
_refine_ls_shift/su_max 0.000
_refine_ls_shift/su_mean 0.000
_refine_ls_structure_factor_coef Fsqd
_refine_ls_weighting_details 'calc w=1/[\s^2^(Fo^2^)+(0.2000P)^2^+0.0000P] where P=(Fo^2^+2Fc^2^)/3'
_refine_ls_weighting_scheme calc
_refine_ls_wR_factor_gt 0.2214
_refine_ls_wR_factor_ref 0.2389
_reflns_number_gt 1959
_reflns_number_total 2493
_reflns_threshold_expression >2sigma(I)
_cod_data_source_file c5ce00461f2.cif
_cod_data_source_block 2
_cod_depositor_comments 'Adding full bibliography for 7220004--7220005.cif.'
_cod_original_sg_symbol_H-M C2/c
_cod_database_code 7220005

loop_
_symmetry_equiv_pos_as_xyz
'x, y, z'
'-x, y, -z+1/2'
'x+1/2, y+1/2, z'
'-x+1/2, y+1/2, -z+1/2'
'-x, -y, -z'
'x, -y, z-1/2'
'-x+1/2, -y+1/2, -z'
'x+1/2, -y+1/2, z-1/2'

loop_
_atom_site_label
_atom_site_type_symbol
_atom_site_fract_x
_atom_site_fract_y
_atom_site_fract_z
_atom_site_U_iso_or_equiv
_atom_site_adp_type
_atom_site_occupancy
_atom_site_symmetry_multiplicity
_atom_site_calc_flag
_atom_site_refinement_flags
Zn1 Zn 0.35840(10) 0.14483(9) 0.3567(2) 0.0601(17) Uani 1 1 d .
Zn2 Zn 0.0859(2) -0.02328(18) 0.3657(5) 0.131(2) Uani 1 1 d .
C1 C -0.0152(8) 0.3217(9) -0.029(2) 0.057(4) Uani 1 1 d .
C2 C 0.0471(9) 0.2788(9) 0.029(2) 0.065(4) Uani 1 1 d .
C3 C 0.0455(12) 0.2120(12) 0.076(2) 0.080(6) Uani 1 1 d .
H3 H 0.0034 0.1888 0.0608 0.097 Uiso 1 1 calc R
C4 C 0.1020(9) 0.1692(10) 0.149(2) 0.067(4) Uani 1 1 d .
C5 C 0.0906(10) 0.0950(9) 0.217(2) 0.068(4) Uani 1 1 d .
C6 C 0.1606(7) 0.2056(11) 0.157(3) 0.070(5) Uani 1 1 d .
C7 C 0.2277(11) 0.1631(10) 0.219(2) 0.071(5) Uani 1 1 d .
C8 C 0.1681(9) 0.2802(9) 0.116(2) 0.061(4) Uani 1 1 d .
H8 H 0.2105 0.3028 0.1336 0.074 Uiso 1 1 calc R
C9 C 0.1125(9) 0.3174(9) 0.053(2) 0.068(5) Uani 1 1 d .
C10 C 0.1226(8) 0.3966(9) 0.003(2) 0.063(4) Uani 1 1 d .
O1 O -0.0656(6) 0.2821(7) -0.0755(19) 0.078(4) Uani 1 1 d .
O2 O -0.0180(6) 0.3905(5) -0.0202(17) 0.064(3) Uani 1 1 d .
O3 O 0.1176(6) 0.4117(7) -0.1535(17) 0.072(3) Uani 1 1 d .
O4 O 0.1319(6) 0.4390(6) 0.1107(16) 0.068(3) Uani 1 1 d .
O5 O 0.0776(8) 0.0441(7) 0.1063(17) 0.085(4) Uani 1 1 d .
O6 O 0.0895(7) 0.0887(6) 0.3630(16) 0.065(3) Uani 1 1 d .
O7 O 0.2271(8) 0.1043(7) 0.2035(16) 0.076(4) Uani 1 1 d .
O8 O 0.2811(7) 0.2049(8) 0.2816(18) 0.078(4) Uani 1 1 d .
O9 O 0.3301(9) 0.0762(9) 0.530(2) 0.093(4) Uani 1 1 d .
O10 O 0.1874(10) -0.0325(13) 0.370(3) 0.133(9) Uani 1 1 d .
O11 O 0.0147(14) -0.101(3) 0.225(4) 0.23(2) Uani 1 1 d .
O12 O 0.0000 0.4899(12) 0.2500 0.092(6) Uani 1 2 d S
O13 O 0.1812(9) 0.1490(13) 0.623(3) 0.123(7) Uani 1 1 d .

loop_
_atom_site_aniso_label
_atom_site_aniso_U_11
_atom_site_aniso_U_22
_atom_site_aniso_U_33
_atom_site_aniso_U_23
_atom_site_aniso_U_13
_atom_site_aniso_U_12
Zn1 0.068(2) 0.0516(19) 0.060(2) 0.0011(7) -0.0021(11) 0.0025(7)
Zn2 0.169(4) 0.091(3) 0.132(3) 0.014(2) 0.009(3) 0.001(2)
C1 0.060(8) 0.054(8) 0.056(8) 0.013(7) -0.005(7) -0.008(7)
C2 0.076(9) 0.062(9) 0.056(9) 0.011(8) -0.005(7) 0.010(9)
C3 0.094(12) 0.085(12) 0.059(10) 0.006(9) -0.017(9) -0.030(11)
C4 0.073(10) 0.064(9) 0.061(9) 0.016(8) -0.008(8) 0.010(8)
C5 0.093(11) 0.048(7) 0.060(10) -0.033(8) -0.004(8) -0.002(8)
C6 0.039(7) 0.084(12) 0.087(12) 0.030(9) -0.001(7) 0.000(7)
C7 0.093(13) 0.058(10) 0.064(10) -0.004(8) 0.023(9) 0.012(9)
C8 0.074(10) 0.061(9) 0.048(8) -0.005(7) -0.001(7) 0.017(8)
C9 0.068(9) 0.070(10) 0.070(10) 0.037(9) 0.026(8) 0.021(8)
C10 0.069(9) 0.048(8) 0.073(11) 0.003(8) 0.018(8) -0.005(7)
O1 0.066(7) 0.053(6) 0.111(11) 0.012(6) -0.017(7) 0.005(6)
O2 0.063(6) 0.044(5) 0.085(8) -0.002(5) -0.007(6) 0.010(5)
O3 0.084(8) 0.062(6) 0.070(8) 0.020(6) 0.011(6) 0.012(6)
O4 0.092(8) 0.042(5) 0.068(7) -0.008(6) -0.007(6) 0.007(5)
O5 0.127(11) 0.060(7) 0.069(8) -0.010(6) 0.008(8) 0.002(7)
O6 0.097(8) 0.045(5) 0.052(6) -0.004(5) -0.001(5) -0.011(6)
O7 0.113(10) 0.055(7) 0.058(7) 0.004(5) 0.000(6) -0.023(7)
O8 0.079(7) 0.079(8) 0.075(8) -0.005(7) 0.002(6) -0.008(7)
O9 0.107(10) 0.101(11) 0.074(8) -0.014(8) 0.024(8) -0.011(9)
O10 0.115(12) 0.166(19) 0.121(14) 0.091(15) 0.037(10) 0.051(13)
O11 0.12(2) 0.48(6) 0.11(2) 0.13(3) 0.048(14) 0.05(2)
O12 0.117(14) 0.074(11) 0.081(12) 0.000 -0.020(11) 0.000
O13 0.080(10) 0.18(2) 0.108(13) 0.042(13) -0.003(9) -0.019(11)

loop_
_atom_type_symbol
_atom_type_description
_atom_type_scat_dispersion_real
_atom_type_scat_dispersion_imag
_atom_type_scat_source
C C 0.0033 0.0016 'International Tables Vol C Tables 4.2.6.8 and 6.1.1.4'
H H 0.0000 0.0000 'International Tables Vol C Tables 4.2.6.8 and 6.1.1.4'
N N 0.0061 0.0033 'International Tables Vol C Tables 4.2.6.8 and 6.1.1.4'
O O 0.0106 0.0060 'International Tables Vol C Tables 4.2.6.8 and 6.1.1.4'
Zn Zn 0.2839 1.4301 'International Tables Vol C Tables 4.2.6.8 and 6.1.1.4'
K K 0.2009 0.2494 'International Tables Vol C Tables 4.2.6.8 and 6.1.1.4'

loop_
_geom_angle_atom_site_label_1
_geom_angle_atom_site_label_2
_geom_angle_atom_site_label_3
_geom_angle
_geom_angle_site_symmetry_1
_geom_angle_site_symmetry_3
O8 Zn1 O9 109.1(7) . .
O8 Zn1 O3 106.5(5) . 7
O9 Zn1 O3 107.8(6) . 7
O8 Zn1 O1 103.6(6) . 8_556
O9 Zn1 O1 118.8(7) . 8_556
O3 Zn1 O1 110.2(6) 7 8_556
O5 Zn2 O10 96.9(8) 6_556 .
O5 Zn2 O6 102.3(6) 6_556 .
O10 Zn2 O6 93.0(8) . .
O5 Zn2 O11 104.8(7) 6_556 .
O10 Zn2 O11 122.4(12) . .
O6 Zn2 O11 131.3(10) . .
O5 Zn2 O5 158.0(5) 6_556 .
O10 Zn2 O5 93.7(6) . .
O6 Zn2 O5 57.8(5) . .
O11 Zn2 O5 85.2(8) . .
O1 C1 O2 124.0(13) . .
O1 C1 C2 112.4(14) . .
O2 C1 C2 123.4(13) . .
C3 C2 C9 117.8(17) . .
C3 C2 C1 124.0(18) . .
C9 C2 C1 117.7(14) . .
C2 C3 C4 127.3(19) . .
C2 C3 H3 116.4 . .
C4 C3 H3 116.4 . .
C6 C4 C3 111.8(16) . .
C6 C4 C5 127.0(15) . .
C3 C4 C5 121.0(16) . .
O6 C5 O5 125.1(17) . .
O6 C5 C4 117.4(13) . .
O5 C5 C4 117.3(17) . .
C4 C6 C8 125.8(15) . .
C4 C6 C7 117.2(16) . .
C8 C6 C7 116.9(14) . .
O7 C7 O8 127(2) . .
O7 C7 C6 117(2) . .
O8 C7 C6 115.3(15) . .
C9 C8 C6 118.6(16) . .
C9 C8 H8 120.7 . .
C6 C8 H8 120.7 . .
C8 C9 C2 118.2(15) . .
C8 C9 C10 117.7(15) . .
C2 C9 C10 124.0(14) . .
O4 C10 O3 124.1(15) . .
O4 C10 C9 118.3(17) . .
O3 C10 C9 117.5(16) . .
C1 O1 Zn1 103.2(9) . 8_455
C10 O3 Zn1 131.2(11) . 7
C5 O5 Zn2 140.3(14) . 6
C5 O5 Zn2 79.1(11) . .
Zn2 O5 Zn2 136.0(6) 6 .
C5 O6 Zn2 96.6(10) . .
C7 O8 Zn1 110.2(11) . .
O11 O11 Zn2 103(5) 2 .

loop_
_geom_bond_atom_site_label_1
_geom_bond_atom_site_label_2
_geom_bond_distance
_geom_bond_site_symmetry_2
Zn1 O8 1.936(14) .
Zn1 O9 1.969(17) .
Zn1 O3 1.990(14) 7
Zn1 O1 2.054(12) 8_556
Zn2 O5 1.943(14) 6_556
Zn2 O10 1.992(19) .
Zn2 O6 2.077(11) .
Zn2 O11 2.24(5) .
Zn2 O5 2.381(14) .
C1 O1 1.261(19) .
C1 O2 1.28(2) .
C1 C2 1.50(2) .
C2 C3 1.29(3) .
C2 C9 1.47(2) .
C3 C4 1.45(3) .
C3 H3 0.9300 .
C4 C6 1.33(3) .
C4 C5 1.50(3) .
C5 O6 1.15(2) .
C5 O5 1.30(2) .
C6 C8 1.43(3) .
C6 C7 1.58(2) .
C7 O7 1.10(2) .
C7 O8 1.36(2) .
C8 C9 1.35(2) .
C8 H8 0.9300 .
C9 C10 1.54(2) .
C10 O4 1.16(2) .
C10 O3 1.25(2) .
O1 Zn1 2.054(12) 8_455
O3 Zn1 1.990(14) 7
O5 Zn2 1.943(14) 6
O11 O11 0.72(4) 2
